data_4003717
loop_
_publ_author_name
'Zuluaga, Andr\'es Reyes'
'Brock, Aidan J.'
'Pfrunder, Michael C.'
'Phonsri, Wasinee'
'Murray, Keith S.'
'Harding, Phimphaka'
'Micallef, Aaron S.'
'Mullen, Kathleen M.'
'Clegg, Jack K.'
'Harding, David J.'
'McMurtrie, John C.'

_publ_section_title
;
 Three-Way Switchable Single-Crystal-to-Single-Crystal Solvatomorphic Spin
 Crossover in a Molecular Cocrystal
;
_journal_name_full 'Chemistry of Materials'
_journal_paper_doi 10.1021/acs.chemmater.0c03396
_journal_year 2020
_chemical_formula_moiety 'C34 H26 Fe N4 O4, C N S, C2 H3 N'
_chemical_formula_sum 'C37 H29 Fe N6 O4 S'
_chemical_formula_weight 709.57
_chemical_name_systematic
'bis(4-methoxy-2-(((quinolin-8-yl)imino)methyl)phenolato)-iron(iii) thiocyanate acetonitrile solvate'
_space_group_crystal_system triclinic
_space_group_IT_number 2
_space_group_name_Hall '-P 1'
_space_group_name_H-M_alt 'P -1'
_atom_sites_solution_hydrogens geom
_atom_sites_solution_primary dual
_audit_creation_date 2020-04-15
_audit_creation_method
;
Olex2 1.3
(compiled 2020.02.04 svn.rd84adfe8 for OlexSys, GUI svn.r6032)
;
_cell_angle_alpha 61.798(5)
_cell_angle_beta 83.948(4)
_cell_angle_gamma 70.235(5)
_cell_formula_units_Z 2
_cell_length_a 12.3580(6)
_cell_length_b 12.4241(6)
_cell_length_c 12.6348(6)
_cell_measurement_reflns_used 11616
_cell_measurement_temperature 290.00(10)
_cell_measurement_theta_max 31.1290
_cell_measurement_theta_min 2.1660
_cell_volume 1605.44(17)
_computing_cell_refinement 'CrysAlisPro 1.171.40.63a (Rigaku OD, 2019)'
_computing_data_collection 'CrysAlisPro 1.171.40.63a (Rigaku OD, 2019)'
_computing_data_reduction 'CrysAlisPro 1.171.40.63a (Rigaku OD, 2019)'
_computing_molecular_graphics 'Olex2 1.3 (Dolomanov et al., 2009)'
_computing_publication_material 'Olex2 1.3 (Dolomanov et al., 2009)'
_computing_structure_refinement 'SHELXL 2018/3 (Sheldrick, 2015)'
_computing_structure_solution 'SHELXT 2018/2 (Sheldrick, 2018)'
_diffrn_ambient_environment air
_diffrn_ambient_temperature 290.00(10)
_diffrn_detector 'Hybrid Pixel Array Detector'
_diffrn_detector_area_resol_mean 5.8140
_diffrn_detector_type 'Pilatus 300K'
_diffrn_measured_fraction_theta_full 0.999
_diffrn_measured_fraction_theta_max 0.999
_diffrn_measurement_details
;
List of Runs (angles in degrees, time in seconds):

  # Type    Start    End  Width  t~exp~   \w     \q     \k     \f   Frames
--------------------------------------------------------------------------
  1  \w    -41.00  25.00   0.50    3.50    --   12.29 -57.00  30.00  132
  2  \w     -2.00  34.00   0.50    3.50    --   12.29 -99.00  30.00   72
  3  \w     -2.00  45.00   0.50    3.50    --   12.29 -99.00  90.00   94
  4  \w     -2.00  49.00   0.50    3.50    --   12.29 -99.00 150.00  102
  5  \w    -56.00  41.00   0.50    3.50    --   12.29 -80.00 -82.00  194
  6  \w      0.00  26.00   0.50    3.50    --   12.29 -19.00 -90.00   52
  7  \w    -15.00  15.00   0.50    3.50    --  -11.00 -80.00 -82.00   60
  8  \w     -2.00  50.00   0.50    3.50    --   12.29 -99.00 -90.00  104
  9  \w     -8.00  87.00   0.50    3.50    --   12.29  19.00-120.00  190
 10  \w     38.00  63.00   0.50    3.50    --  -11.00  57.00-180.00   50
 11  \w    -11.00  14.00   0.50    3.50    --  -11.00  57.00-180.00   50
 12  \w    -56.00 -31.00   0.50    3.50    --   12.29 -19.00 -90.00   50
 13  \w    -55.00 -25.00   0.50    3.50    --  -11.00 -80.00 -82.00   60
 14  \w     11.00  60.00   0.50    3.50    --   12.29  57.00  60.00   98
 15  \w    -16.00  41.00   0.50    3.50    --   12.29  80.00  40.00  114
 16  \w     -6.00  59.00   0.50    3.50    --   12.29  77.00 150.00  130
;
_diffrn_measurement_device 'four-circle diffractometer'
_diffrn_measurement_device_type 'XtaLAB Synergy, Dualflex, Pilatus 300K'
_diffrn_measurement_method '\w scans'
_diffrn_orient_matrix_type 'CrysAlisPro convention (1999,Acta A55,543-557)'
_diffrn_orient_matrix_UB_11 -0.0495335000
_diffrn_orient_matrix_UB_12 0.0161728000
_diffrn_orient_matrix_UB_13 0.0304295000
_diffrn_orient_matrix_UB_21 0.0225063000
_diffrn_orient_matrix_UB_22 -0.0604594000
_diffrn_orient_matrix_UB_23 0.0518890000
_diffrn_orient_matrix_UB_31 0.0278496000
_diffrn_orient_matrix_UB_32 0.0280908000
_diffrn_orient_matrix_UB_33 0.0213748000
_diffrn_radiation_monochromator mirror
_diffrn_radiation_probe x-ray
_diffrn_radiation_type 'Mo K\a'
_diffrn_radiation_wavelength 0.71073
_diffrn_reflns_av_R_equivalents 0.0989
_diffrn_reflns_av_unetI/netI 0.0730
_diffrn_reflns_Laue_measured_fraction_full 0.999
_diffrn_reflns_Laue_measured_fraction_max 0.999
_diffrn_reflns_limit_h_max 16
_diffrn_reflns_limit_h_min -16
_diffrn_reflns_limit_k_max 16
_diffrn_reflns_limit_k_min -16
_diffrn_reflns_limit_l_max 16
_diffrn_reflns_limit_l_min -16
_diffrn_reflns_number 39993
_diffrn_reflns_point_group_measured_fraction_full 0.999
_diffrn_reflns_point_group_measured_fraction_max 0.999
_diffrn_reflns_theta_full 25.242
_diffrn_reflns_theta_max 28.280
_diffrn_reflns_theta_min 2.164
_diffrn_source 'micro-focus sealed X-ray tube'
_diffrn_source_type 'PhotonJet (Mo) X-ray Source'
_exptl_absorpt_coefficient_mu 0.587
_exptl_absorpt_correction_T_max 1.00000
_exptl_absorpt_correction_T_min 0.52208
_exptl_absorpt_correction_type multi-scan
_exptl_absorpt_process_details
;
CrysAlisPro 1.171.40.63a (Rigaku Oxford Diffraction, 2019)
Empirical absorption correction using spherical harmonics,
 implemented in SCALE3 ABSPACK scaling algorithm.
;
_exptl_crystal_colour 'dark brown'
_exptl_crystal_colour_modifier dark
_exptl_crystal_colour_primary brown
_exptl_crystal_density_diffrn 1.468
_exptl_crystal_description needle
_exptl_crystal_F_000 734
_exptl_crystal_preparation 'Combined equal ratios of starting materials'
_exptl_crystal_recrystallization_method 'Slow evaporation of the solvent'
_exptl_crystal_size_max 2
_exptl_crystal_size_mid 1
_exptl_crystal_size_min 1
_refine_diff_density_max 0.511
_refine_diff_density_min -0.676
_refine_diff_density_rms 0.068
_refine_ls_extinction_method none
_refine_ls_goodness_of_fit_ref 1.064
_refine_ls_hydrogen_treatment constr
_refine_ls_matrix_type full
_refine_ls_number_parameters 452
_refine_ls_number_reflns 7965
_refine_ls_number_restraints 24
_refine_ls_restrained_S_all 1.065
_refine_ls_R_factor_all 0.0790
_refine_ls_R_factor_gt 0.0533
_refine_ls_shift/su_max 0.000
_refine_ls_shift/su_mean 0.000
_refine_ls_structure_factor_coef Fsqd
_refine_ls_weighting_details 'w=1/[\s^2^(Fo^2^)+(0.0601P)^2^+0.4461P] where P=(Fo^2^+2Fc^2^)/3'
_refine_ls_weighting_scheme calc
_refine_ls_wR_factor_gt 0.1339
_refine_ls_wR_factor_ref 0.1492
_reflns_Friedel_coverage 0.000
_reflns_number_gt 5742
_reflns_number_total 7965
_reflns_threshold_expression 'I > 2\s(I)'
_cod_data_source_file cm0c03396_si_004.cif
_cod_data_source_block sjcm19ar22_08_290_00
_cod_original_cell_volume 1605.44(16)
_cod_database_code 4003717
_shelx_shelxl_version_number 2018/3
_chemical_oxdiff_formula 'C37 H31 N6 O4 Fe1 S1'
_shelx_space_group_comment
;
The symmetry employed for this shelxl refinement is uniquely defined
by the following loop, which should always be used as a source of
symmetry information in preference to the above space-group names.
They are only intended as comments.
;
_shelx_estimated_absorpt_t_max 0.591
_shelx_estimated_absorpt_t_min 0.386
_reflns_odcompleteness_completeness 86.90
_reflns_odcompleteness_iscentric 1
_reflns_odcompleteness_theta 34.60
_olex2_refinement_description
;
1. Fixed Uiso
 At 1.2 times of:
  All C(H) groups
 At 1.5 times of:
  All C(H,H,H) groups
2. Restrained distances
 C1A-N7
 1.137 with sigma of 0.01
 C1A-C1B
 1.456 with sigma of 0.01
 C1B-N7
 2.593 with sigma of 0.02
3. Uiso/Uaniso restraints and constraints
N7 \\sim C1A \\sim C1B: within 2A with sigma of 0.04 and sigma for terminal
atoms of 0.08 within 2A
Uanis(C36) = Uanis(C1A)
Uanis(N6) = Uanis(N7)
Uanis(C37) = Uanis(C1B)
4. Rigid body (RIGU) restrains
 N7, C1A, C1B
 with sigma for 1-2 distances of 0.004 and sigma for 1-3 distances of 0.004
5. Others
 Fixed Sof: C36(0.8) N6(0.8) C37(0.8) H37A(0.8) H37B(0.8) H37C(0.8) N7(0.2)
 C1A(0.2) C1B(0.2) H1BA(0.2) H1BB(0.2) H1BC(0.2)
6.a Free rotating group:
 N7(C1A,C1B)
6.b Aromatic/amide H refined with riding coordinates:
 C25(H25), C8(H8), C3(H3), C6(H6), C23(H23), C2(H2), C19(H19), C12(H12),
 C10(H10), C33(H33), C20(H20), C27(H27), C16(H16), C15(H15), C32(H32), C31(H31),
  C14(H14), C11(H11), C29(H29), C28(H28)
6.c Idealised Me refined as rotating group:
 C22(H22A,H22B,H22C), C5(H5A,H5B,H5C), C37(H37A,H37B,H37C), C1B(H1BA,H1BB,H1BC)
;
_olex2_exptl_crystal_mounting_method 'Paratone oil'
_olex2_submission_original_sample_id Sjcm19ar22_08_290_00
_olex2_submission_special_instructions 'No special instructions were received'
_oxdiff_exptl_absorpt_empirical_details
;
Empirical correction (ABSPACK) includes:
- Absorption correction using spherical harmonics
- Frame scaling
;
_oxdiff_exptl_absorpt_empirical_full_max 3.745
_oxdiff_exptl_absorpt_empirical_full_min 0.534

loop_
_space_group_symop_operation_xyz
'x, y, z'
'-x, -y, -z'

loop_
_atom_site_label
_atom_site_type_symbol
_atom_site_fract_x
_atom_site_fract_y
_atom_site_fract_z
_atom_site_U_iso_or_equiv
_atom_site_adp_type
_atom_site_occupancy
_atom_site_site_symmetry_order
_atom_site_calc_flag
_atom_site_refinement_flags_posn
_atom_site_refinement_flags_adp
_atom_site_refinement_flags_occupancy
_atom_site_disorder_assembly
_atom_site_disorder_group
Fe1 Fe 0.62793(3) 0.22545(3) 0.45617(3) 0.02935(12) Uani 1 1 d . . . . .
S1 S 0.07958(11) 0.68332(15) 0.32016(13) 0.0966(4) Uani 1 1 d . . . . .
O3 O 0.48784(14) 0.34682(16) 0.37229(17) 0.0360(4) Uani 1 1 d . . . . .
O1 O 0.55929(15) 0.15072(16) 0.60033(17) 0.0357(4) Uani 1 1 d . . . . .
O4 O 0.16254(17) 0.30776(19) 0.1369(2) 0.0486(5) Uani 1 1 d . . . . .
N4 N 0.77841(17) 0.0946(2) 0.53756(19) 0.0327(4) Uani 1 1 d . . . . .
O2 O 0.43740(19) 0.2921(2) 0.96081(19) 0.0524(5) Uani 1 1 d . . . . .
N3 N 0.61860(16) 0.09248(18) 0.42074(19) 0.0299(4) Uani 1 1 d . . . . .
N2 N 0.70933(17) 0.30255(19) 0.31059(19) 0.0320(4) Uani 1 1 d . . . . .
N1 N 0.64965(17) 0.35553(18) 0.48813(19) 0.0310(4) Uani 1 1 d . . . . .
C34 C 0.8003(2) -0.0173(2) 0.5294(2) 0.0338(5) Uani 1 1 d . . . . .
C25 C 0.5315(2) 0.1014(2) 0.3639(2) 0.0326(5) Uani 1 1 d . . . . .
H25 H 0.534680 0.029349 0.356517 0.039 Uiso 1 1 calc R U . . .
C17 C 0.7435(2) 0.3988(2) 0.3067(2) 0.0337(5) Uani 1 1 d . . . . .
C1 C 0.5321(2) 0.1928(2) 0.6815(2) 0.0322(5) Uani 1 1 d . . . . .
C9 C 0.7139(2) 0.4293(2) 0.4024(2) 0.0335(5) Uani 1 1 d . . . . .
C7 C 0.5533(2) 0.3013(2) 0.6741(2) 0.0329(5) Uani 1 1 d . . . . .
C21 C 0.2496(2) 0.3065(3) 0.1978(3) 0.0385(6) Uani 1 1 d . . . . .
C18 C 0.4146(2) 0.3290(2) 0.3182(2) 0.0323(5) Uani 1 1 d . . . . .
C24 C 0.4319(2) 0.2129(2) 0.3122(2) 0.0322(5) Uani 1 1 d . . . . .
C8 C 0.6108(2) 0.3767(2) 0.5787(2) 0.0340(5) Uani 1 1 d . . . . .
H8 H 0.621178 0.446035 0.581438 0.041 Uiso 1 1 calc R U . . .
C26 C 0.7166(2) -0.0213(2) 0.4648(2) 0.0328(5) Uani 1 1 d . . . . .
C13 C 0.8070(2) 0.4631(3) 0.2122(3) 0.0398(6) Uani 1 1 d . . . . .
C3 C 0.4478(2) 0.1614(3) 0.8716(3) 0.0436(7) Uani 1 1 d . . . . .
H3 H 0.411726 0.114865 0.937230 0.052 Uiso 1 1 calc R U . . .
C6 C 0.5214(2) 0.3363(3) 0.7674(3) 0.0383(6) Uani 1 1 d . . . . .
H6 H 0.535367 0.407745 0.761942 0.046 Uiso 1 1 calc R U . . .
C30 C 0.9016(2) -0.1241(3) 0.5830(3) 0.0404(6) Uani 1 1 d . . . . .
C23 C 0.3476(2) 0.2048(2) 0.2503(2) 0.0355(6) Uani 1 1 d . . . . .
H23 H 0.359637 0.129044 0.245801 0.043 Uiso 1 1 calc R U . . .
C4 C 0.4704(2) 0.2669(3) 0.8653(3) 0.0399(6) Uani 1 1 d . . . . .
C2 C 0.4778(2) 0.1252(3) 0.7831(3) 0.0405(6) Uani 1 1 d . . . . .
H2 H 0.461951 0.054146 0.790023 0.049 Uiso 1 1 calc R U . . .
C19 C 0.3116(2) 0.4308(2) 0.2629(3) 0.0396(6) Uani 1 1 d . . . . .
H19 H 0.297425 0.507806 0.265764 0.047 Uiso 1 1 calc R U . . .
C12 C 0.8425(3) 0.5564(3) 0.2190(3) 0.0484(7) Uani 1 1 d . . . . .
H12 H 0.885563 0.599178 0.159105 0.058 Uiso 1 1 calc R U . . .
C10 C 0.7497(2) 0.5212(3) 0.4049(3) 0.0441(7) Uani 1 1 d . . . . .
H10 H 0.731128 0.541897 0.467770 0.053 Uiso 1 1 calc R U . . .
C33 C 0.8537(2) 0.1011(3) 0.5997(3) 0.0405(6) Uani 1 1 d . . . . .
H33 H 0.838807 0.176715 0.605319 0.049 Uiso 1 1 calc R U . . .
C20 C 0.2311(2) 0.4199(3) 0.2046(3) 0.0417(6) Uani 1 1 d . . . . .
H20 H 0.163598 0.489095 0.169265 0.050 Uiso 1 1 calc R U . . .
C27 C 0.7369(2) -0.1303(3) 0.4520(3) 0.0436(6) Uani 1 1 d . . . . .
H27 H 0.683124 -0.134202 0.408796 0.052 Uiso 1 1 calc R U . . .
C16 C 0.7326(2) 0.2733(3) 0.2203(2) 0.0383(6) Uani 1 1 d . . . . .
H16 H 0.707506 0.210019 0.221732 0.046 Uiso 1 1 calc R U . . .
C15 C 0.7937(3) 0.3344(3) 0.1230(3) 0.0458(7) Uani 1 1 d . . . . .
H15 H 0.808062 0.312066 0.061008 0.055 Uiso 1 1 calc R U . . .
C32 C 0.9550(2) -0.0017(3) 0.6571(3) 0.0501(7) Uani 1 1 d . . . . .
H32 H 1.005746 0.005591 0.700797 0.060 Uiso 1 1 calc R U . . .
C31 C 0.9787(2) -0.1122(3) 0.6485(3) 0.0492(7) Uani 1 1 d . . . . .
H31 H 1.046142 -0.180556 0.686071 0.059 Uiso 1 1 calc R U . . .
C14 C 0.8319(3) 0.4269(3) 0.1197(3) 0.0470(7) Uani 1 1 d . . . . .
H14 H 0.874336 0.465981 0.056569 0.056 Uiso 1 1 calc R U . . .
C11 C 0.8145(3) 0.5845(3) 0.3123(3) 0.0507(8) Uani 1 1 d . . . . .
H11 H 0.838463 0.646578 0.314982 0.061 Uiso 1 1 calc R U . . .
C29 C 0.9182(3) -0.2337(3) 0.5680(3) 0.0484(7) Uani 1 1 d . . . . .
H29 H 0.984364 -0.305186 0.602362 0.058 Uiso 1 1 calc R U . . .
C22 C 0.1876(3) 0.2051(3) 0.1082(3) 0.0526(8) Uani 1 1 d . . . . .
H22A H 0.252475 0.204801 0.059270 0.079 Uiso 1 1 calc R U . . .
H22B H 0.121931 0.216300 0.064942 0.079 Uiso 1 1 calc R U . . .
H22C H 0.205306 0.124376 0.181059 0.079 Uiso 1 1 calc R U . . .
C28 C 0.8382(3) -0.2355(3) 0.5036(3) 0.0513(8) Uani 1 1 d . . . . .
H28 H 0.850968 -0.308186 0.493621 0.062 Uiso 1 1 calc R U . . .
C5 C 0.4789(3) 0.3810(3) 0.9699(3) 0.0537(8) Uani 1 1 d . . . . .
H5A H 0.448232 0.464848 0.901922 0.081 Uiso 1 1 calc R U . . .
H5B H 0.561518 0.352366 0.971144 0.081 Uiso 1 1 calc R U . . .
H5C H 0.455041 0.386095 1.042653 0.081 Uiso 1 1 calc R U . . .
N5 N 0.0346(3) 0.7468(4) 0.0846(3) 0.0780(10) Uani 1 1 d . . . . .
C35 C 0.0537(3) 0.7213(4) 0.1788(5) 0.0710(11) Uani 1 1 d . . . . .
C36 C 0.7373(5) 0.0616(6) 0.0643(6) 0.0767(15) Uani 0.8 1 d . . P A 1
N6 N 0.6951(5) 0.0705(5) 0.1403(5) 0.0887(14) Uani 0.8 1 d . . P A 1
C37 C 0.8002(9) 0.0444(9) -0.0412(7) 0.108(3) Uani 0.8 1 d . . P A 1
H37A H 0.746611 0.047848 -0.093381 0.163 Uiso 0.8 1 calc R U P A 1
H37B H 0.860690 -0.037779 -0.010630 0.163 Uiso 0.8 1 calc R U P A 1
H37C H 0.832697 0.112323 -0.085491 0.163 Uiso 0.8 1 calc R U P A 1
N7 N 0.7847(17) 0.0012(19) 0.1669(19) 0.0887(14) Uani 0.2 1 d DG U P B 2
C1A C 0.7745(18) 0.038(2) 0.066(2) 0.0767(15) Uani 0.2 1 d DG U P B 2
C1B C 0.763(4) 0.082(4) -0.063(2) 0.108(3) Uani 0.2 1 d DG U P B 2
H1BA H 0.745650 0.174510 -0.105099 0.163 Uiso 0.2 1 calc R U P B 2
H1BB H 0.701161 0.060886 -0.079699 0.163 Uiso 0.2 1 calc R U P B 2
H1BC H 0.833315 0.041405 -0.088219 0.163 Uiso 0.2 1 calc R U P B 2

loop_
_atom_site_aniso_label
_atom_site_aniso_U_11
_atom_site_aniso_U_22
_atom_site_aniso_U_33
_atom_site_aniso_U_23
_atom_site_aniso_U_13
_atom_site_aniso_U_12
Fe1 0.03409(19) 0.03075(19) 0.0300(2) -0.01633(16) 0.00372(14) -0.01571(14)
S1 0.0937(8) 0.1383(11) 0.1047(10) -0.0876(10) 0.0177(7) -0.0494(8)
O3 0.0387(9) 0.0310(9) 0.0448(12) -0.0203(8) -0.0020(8) -0.0136(7)
O1 0.0460(10) 0.0358(9) 0.0383(11) -0.0228(8) 0.0128(8) -0.0234(8)
O4 0.0472(11) 0.0519(11) 0.0506(13) -0.0228(10) -0.0107(9) -0.0183(9)
N4 0.0363(11) 0.0357(11) 0.0279(12) -0.0132(9) 0.0046(8) -0.0170(8)
O2 0.0745(14) 0.0629(13) 0.0425(13) -0.0352(11) 0.0243(11) -0.0390(11)
N3 0.0326(10) 0.0280(9) 0.0318(12) -0.0159(9) 0.0047(8) -0.0111(8)
N2 0.0358(10) 0.0348(10) 0.0286(12) -0.0155(9) 0.0014(8) -0.0142(8)
N1 0.0363(10) 0.0307(10) 0.0293(12) -0.0129(9) 0.0036(8) -0.0172(8)
C34 0.0346(12) 0.0347(12) 0.0294(14) -0.0123(11) 0.0064(10) -0.0138(10)
C25 0.0396(13) 0.0330(12) 0.0344(15) -0.0201(11) 0.0057(10) -0.0173(10)
C17 0.0361(12) 0.0333(12) 0.0286(14) -0.0089(11) -0.0003(10) -0.0156(10)
C1 0.0351(12) 0.0334(12) 0.0335(15) -0.0181(11) 0.0051(10) -0.0148(10)
C9 0.0392(13) 0.0336(12) 0.0290(14) -0.0109(11) 0.0007(10) -0.0188(10)
C7 0.0414(13) 0.0313(12) 0.0319(14) -0.0166(11) 0.0055(10) -0.0169(10)
C21 0.0415(14) 0.0448(14) 0.0335(15) -0.0166(12) 0.0009(11) -0.0214(11)
C18 0.0367(12) 0.0344(12) 0.0308(14) -0.0160(11) 0.0043(10) -0.0168(10)
C24 0.0341(12) 0.0334(12) 0.0327(14) -0.0162(11) 0.0043(10) -0.0148(10)
C8 0.0444(14) 0.0319(12) 0.0334(15) -0.0172(11) 0.0037(11) -0.0187(10)
C26 0.0358(12) 0.0324(12) 0.0306(14) -0.0151(11) 0.0056(10) -0.0119(10)
C13 0.0421(14) 0.0424(14) 0.0308(15) -0.0095(12) 0.0036(11) -0.0208(11)
C3 0.0529(16) 0.0442(15) 0.0395(17) -0.0203(13) 0.0183(13) -0.0262(13)
C6 0.0486(14) 0.0395(13) 0.0369(16) -0.0222(12) 0.0089(12) -0.0217(11)
C30 0.0358(13) 0.0404(14) 0.0364(16) -0.0122(12) 0.0047(11) -0.0119(11)
C23 0.0414(13) 0.0376(13) 0.0359(15) -0.0207(12) 0.0027(11) -0.0177(11)
C4 0.0482(15) 0.0437(14) 0.0348(16) -0.0235(13) 0.0099(12) -0.0175(12)
C2 0.0509(15) 0.0375(13) 0.0416(17) -0.0201(13) 0.0137(12) -0.0253(12)
C19 0.0404(14) 0.0338(13) 0.0475(18) -0.0208(13) 0.0004(12) -0.0121(11)
C12 0.0528(16) 0.0498(16) 0.0411(18) -0.0102(14) 0.0072(13) -0.0326(13)
C10 0.0552(16) 0.0498(16) 0.0412(17) -0.0221(14) 0.0064(13) -0.0329(13)
C33 0.0414(14) 0.0447(15) 0.0384(16) -0.0172(13) -0.0002(11) -0.0201(12)
C20 0.0380(14) 0.0393(14) 0.0440(17) -0.0170(13) -0.0022(12) -0.0105(11)
C27 0.0504(16) 0.0383(14) 0.0463(18) -0.0241(13) 0.0022(13) -0.0127(12)
C16 0.0446(14) 0.0402(14) 0.0320(15) -0.0169(12) 0.0022(11) -0.0160(11)
C15 0.0563(17) 0.0543(17) 0.0272(15) -0.0193(13) 0.0065(12) -0.0191(13)
C32 0.0427(15) 0.0578(18) 0.0469(19) -0.0171(15) -0.0064(13) -0.0214(13)
C31 0.0365(14) 0.0532(17) 0.0445(19) -0.0145(14) -0.0022(12) -0.0104(12)
C14 0.0521(16) 0.0534(17) 0.0302(16) -0.0124(13) 0.0073(12) -0.0229(13)
C11 0.0673(19) 0.0509(17) 0.0459(19) -0.0184(15) 0.0086(15) -0.0412(15)
C29 0.0454(16) 0.0376(14) 0.0483(19) -0.0172(14) 0.0037(13) -0.0020(12)
C22 0.0608(19) 0.0631(19) 0.049(2) -0.0288(16) -0.0006(15) -0.0322(15)
C28 0.0594(18) 0.0386(15) 0.056(2) -0.0273(15) 0.0075(15) -0.0100(13)
C5 0.074(2) 0.0594(19) 0.046(2) -0.0352(17) 0.0124(16) -0.0292(16)
N5 0.081(2) 0.089(2) 0.060(2) -0.025(2) -0.0120(18) -0.0311(18)
C35 0.059(2) 0.068(2) 0.105(4) -0.054(3) 0.017(2) -0.0251(18)
C36 0.070(4) 0.059(3) 0.112(4) -0.046(3) 0.002(3) -0.023(3)
N6 0.105(4) 0.099(4) 0.098(3) -0.068(3) 0.030(3) -0.048(3)
C37 0.130(8) 0.097(7) 0.134(5) -0.080(5) 0.068(5) -0.055(5)
N7 0.105(4) 0.099(4) 0.098(3) -0.068(3) 0.030(3) -0.048(3)
C1A 0.070(4) 0.059(3) 0.112(4) -0.046(3) 0.002(3) -0.023(3)
C1B 0.130(8) 0.097(7) 0.134(5) -0.080(5) 0.068(5) -0.055(5)

loop_
_atom_type_symbol
_atom_type_description
_atom_type_scat_dispersion_real
_atom_type_scat_dispersion_imag
_atom_type_scat_source
C C 0.0033 0.0016 'International Tables Vol C Tables 4.2.6.8 and 6.1.1.4'
H H 0.0000 0.0000 'International Tables Vol C Tables 4.2.6.8 and 6.1.1.4'
Fe Fe 0.3463 0.8444 'International Tables Vol C Tables 4.2.6.8 and 6.1.1.4'
N N 0.0061 0.0033 'International Tables Vol C Tables 4.2.6.8 and 6.1.1.4'
O O 0.0106 0.0060 'International Tables Vol C Tables 4.2.6.8 and 6.1.1.4'
S S 0.1246 0.1234 'International Tables Vol C Tables 4.2.6.8 and 6.1.1.4'

loop_
_geom_angle_atom_site_label_1
_geom_angle_atom_site_label_2
_geom_angle_atom_site_label_3
_geom_angle
_geom_angle_site_symmetry_1
_geom_angle_site_symmetry_3
_geom_angle_publ_flag
O3 Fe1 O1 93.69(8) . . ?
O3 Fe1 N4 176.84(8) . . ?
O3 Fe1 N3 94.82(8) . . ?
O3 Fe1 N2 89.42(8) . . ?
O3 Fe1 N1 88.27(8) . . ?
O1 Fe1 N4 88.42(8) . . ?
O1 Fe1 N3 88.13(8) . . ?
O1 Fe1 N2 176.09(8) . . ?
O1 Fe1 N1 94.91(8) . . ?
N3 Fe1 N4 82.90(8) . . ?
N3 Fe1 N2 93.97(8) . . ?
N2 Fe1 N4 88.57(8) . . ?
N1 Fe1 N4 93.89(8) . . ?
N1 Fe1 N3 175.53(8) . . ?
N1 Fe1 N2 82.82(8) . . ?
C18 O3 Fe1 126.61(15) . . ?
C1 O1 Fe1 126.25(14) . . ?
C21 O4 C22 116.4(2) . . ?
C34 N4 Fe1 112.59(16) . . ?
C33 N4 Fe1 128.51(18) . . ?
C33 N4 C34 118.8(2) . . ?
C4 O2 C5 117.0(2) . . ?
C25 N3 Fe1 125.15(16) . . ?
C25 N3 C26 120.80(19) . . ?
C26 N3 Fe1 114.04(16) . . ?
C17 N2 Fe1 112.82(16) . . ?
C16 N2 Fe1 128.37(17) . . ?
C16 N2 C17 118.8(2) . . ?
C9 N1 Fe1 114.05(16) . . ?
C8 N1 Fe1 125.12(16) . . ?
C8 N1 C9 120.8(2) . . ?
N4 C34 C26 117.0(2) . . ?
N4 C34 C30 122.0(2) . . ?
C26 C34 C30 121.0(2) . . ?
N3 C25 H25 117.5 . . ?
N3 C25 C24 124.9(2) . . ?
C24 C25 H25 117.5 . . ?
N2 C17 C9 116.9(2) . . ?
N2 C17 C13 121.8(2) . . ?
C9 C17 C13 121.3(2) . . ?
O1 C1 C7 125.0(2) . . ?
O1 C1 C2 117.8(2) . . ?
C2 C1 C7 117.2(2) . . ?
C17 C9 N1 113.3(2) . . ?
C10 C9 N1 127.7(2) . . ?
C10 C9 C17 119.0(2) . . ?
C1 C7 C8 123.6(2) . . ?
C6 C7 C1 119.9(2) . . ?
C6 C7 C8 116.5(2) . . ?
O4 C21 C20 115.1(2) . . ?
C23 C21 O4 125.1(2) . . ?
C23 C21 C20 119.8(2) . . ?
O3 C18 C24 124.7(2) . . ?
O3 C18 C19 118.3(2) . . ?
C19 C18 C24 117.0(2) . . ?
C25 C24 C18 123.6(2) . . ?
C25 C24 C23 116.4(2) . . ?
C18 C24 C23 119.9(2) . . ?
N1 C8 C7 124.8(2) . . ?
N1 C8 H8 117.6 . . ?
C7 C8 H8 117.6 . . ?
C34 C26 N3 113.4(2) . . ?
C27 C26 N3 127.9(2) . . ?
C27 C26 C34 118.7(2) . . ?
C12 C13 C17 117.6(3) . . ?
C12 C13 C14 125.1(3) . . ?
C14 C13 C17 117.3(2) . . ?
C4 C3 H3 119.4 . . ?
C2 C3 H3 119.4 . . ?
C2 C3 C4 121.2(2) . . ?
C7 C6 H6 119.5 . . ?
C4 C6 C7 121.0(2) . . ?
C4 C6 H6 119.5 . . ?
C31 C30 C34 116.8(3) . . ?
C29 C30 C34 118.3(3) . . ?
C29 C30 C31 124.9(3) . . ?
C21 C23 C24 120.7(2) . . ?
C21 C23 H23 119.6 . . ?
C24 C23 H23 119.6 . . ?
O2 C4 C3 115.5(2) . . ?
C6 C4 O2 125.5(2) . . ?
C6 C4 C3 119.0(2) . . ?
C1 C2 H2 119.2 . . ?
C3 C2 C1 121.6(2) . . ?
C3 C2 H2 119.2 . . ?
C18 C19 H19 119.1 . . ?
C20 C19 C18 121.8(2) . . ?
C20 C19 H19 119.1 . . ?
C13 C12 H12 119.6 . . ?
C11 C12 C13 120.7(2) . . ?
C11 C12 H12 119.6 . . ?
C9 C10 H10 119.9 . . ?
C9 C10 C11 120.2(3) . . ?
C11 C10 H10 119.9 . . ?
N4 C33 H33 118.8 . . ?
N4 C33 C32 122.4(3) . . ?
C32 C33 H33 118.8 . . ?
C21 C20 H20 119.6 . . ?
C19 C20 C21 120.7(2) . . ?
C19 C20 H20 119.6 . . ?
C26 C27 H27 119.9 . . ?
C26 C27 C28 120.3(3) . . ?
C28 C27 H27 119.9 . . ?
N2 C16 H16 118.8 . . ?
N2 C16 C15 122.4(2) . . ?
C15 C16 H16 118.8 . . ?
C16 C15 H15 120.2 . . ?
C14 C15 C16 119.7(3) . . ?
C14 C15 H15 120.2 . . ?
C33 C32 H32 120.2 . . ?
C31 C32 C33 119.5(3) . . ?
C31 C32 H32 120.2 . . ?
C30 C31 H31 119.8 . . ?
C32 C31 C30 120.4(3) . . ?
C32 C31 H31 119.8 . . ?
C13 C14 H14 120.0 . . ?
C15 C14 C13 119.9(3) . . ?
C15 C14 H14 120.0 . . ?
C12 C11 C10 121.1(2) . . ?
C12 C11 H11 119.4 . . ?
C10 C11 H11 119.4 . . ?
C30 C29 H29 119.9 . . ?
C28 C29 C30 120.3(3) . . ?
C28 C29 H29 119.9 . . ?
O4 C22 H22A 109.5 . . ?
O4 C22 H22B 109.5 . . ?
O4 C22 H22C 109.5 . . ?
H22A C22 H22B 109.5 . . ?
H22A C22 H22C 109.5 . . ?
H22B C22 H22C 109.5 . . ?
C27 C28 H28 119.3 . . ?
C29 C28 C27 121.5(3) . . ?
C29 C28 H28 119.3 . . ?
O2 C5 H5A 109.5 . . ?
O2 C5 H5B 109.5 . . ?
O2 C5 H5C 109.5 . . ?
H5A C5 H5B 109.5 . . ?
H5A C5 H5C 109.5 . . ?
H5B C5 H5C 109.5 . . ?
N5 C35 S1 178.9(4) . . ?
N6 C36 C37 178.1(7) . . ?
C36 C37 H37A 109.5 . . ?
C36 C37 H37B 109.5 . . ?
C36 C37 H37C 109.5 . . ?
H37A C37 H37B 109.5 . . ?
H37A C37 H37C 109.5 . . ?
H37B C37 H37C 109.5 . . ?
N7 C1A C1B 179.08(14) . . ?
C1A C1B H1BA 109.5 . . ?
C1A C1B H1BB 109.5 . . ?
C1A C1B H1BC 109.5 . . ?
H1BA C1B H1BB 109.5 . . ?
H1BA C1B H1BC 109.5 . . ?
H1BB C1B H1BC 109.5 . . ?

loop_
_geom_bond_atom_site_label_1
_geom_bond_atom_site_label_2
_geom_bond_distance
_geom_bond_site_symmetry_2
_geom_bond_publ_flag
Fe1 O3 1.8722(17) . ?
Fe1 O1 1.8728(17) . ?
Fe1 N4 1.984(2) . ?
Fe1 N3 1.9448(19) . ?
Fe1 N2 1.977(2) . ?
Fe1 N1 1.9442(19) . ?
S1 C35 1.654(5) . ?
O3 C18 1.321(3) . ?
O1 C1 1.324(3) . ?
O4 C21 1.379(3) . ?
O4 C22 1.415(3) . ?
N4 C34 1.375(3) . ?
N4 C33 1.325(3) . ?
O2 C4 1.374(3) . ?
O2 C5 1.418(3) . ?
N3 C25 1.302(3) . ?
N3 C26 1.420(3) . ?
N2 C17 1.375(3) . ?
N2 C16 1.330(3) . ?
N1 C9 1.420(3) . ?
N1 C8 1.300(3) . ?
C34 C26 1.411(3) . ?
C34 C30 1.411(4) . ?
C25 H25 0.9300 . ?
C25 C24 1.422(3) . ?
C17 C9 1.409(4) . ?
C17 C13 1.416(3) . ?
C1 C7 1.417(3) . ?
C1 C2 1.409(4) . ?
C9 C10 1.371(3) . ?
C7 C8 1.427(3) . ?
C7 C6 1.417(3) . ?
C21 C23 1.358(4) . ?
C21 C20 1.392(4) . ?
C18 C24 1.423(3) . ?
C18 C19 1.405(4) . ?
C24 C23 1.423(3) . ?
C8 H8 0.9300 . ?
C26 C27 1.376(3) . ?
C13 C12 1.410(4) . ?
C13 C14 1.412(4) . ?
C3 H3 0.9300 . ?
C3 C4 1.395(4) . ?
C3 C2 1.366(4) . ?
C6 H6 0.9300 . ?
C6 C4 1.366(4) . ?
C30 C31 1.411(4) . ?
C30 C29 1.406(4) . ?
C23 H23 0.9300 . ?
C2 H2 0.9300 . ?
C19 H19 0.9300 . ?
C19 C20 1.375(4) . ?
C12 H12 0.9300 . ?
C12 C11 1.361(4) . ?
C10 H10 0.9300 . ?
C10 C11 1.410(4) . ?
C33 H33 0.9300 . ?
C33 C32 1.400(4) . ?
C20 H20 0.9300 . ?
C27 H27 0.9300 . ?
C27 C28 1.400(4) . ?
C16 H16 0.9300 . ?
C16 C15 1.403(4) . ?
C15 H15 0.9300 . ?
C15 C14 1.365(4) . ?
C32 H32 0.9300 . ?
C32 C31 1.358(4) . ?
C31 H31 0.9300 . ?
C14 H14 0.9300 . ?
C11 H11 0.9300 . ?
C29 H29 0.9300 . ?
C29 C28 1.357(5) . ?
C22 H22A 0.9600 . ?
C22 H22B 0.9600 . ?
C22 H22C 0.9600 . ?
C28 H28 0.9300 . ?
C5 H5A 0.9600 . ?
C5 H5B 0.9600 . ?
C5 H5C 0.9600 . ?
N5 C35 1.107(5) . ?
C36 N6 1.077(7) . ?
C36 C37 1.539(9) . ?
C37 H37A 0.9600 . ?
C37 H37B 0.9600 . ?
C37 H37C 0.9600 . ?
N7 C1A 1.1375 . ?
C1A C1B 1.4556 . ?
C1B H1BA 0.9600 . ?
C1B H1BB 0.9600 . ?
C1B H1BC 0.9600 . ?

loop_
_geom_torsion_atom_site_label_1
_geom_torsion_atom_site_label_2
_geom_torsion_atom_site_label_3
_geom_torsion_atom_site_label_4
_geom_torsion
_geom_torsion_site_symmetry_1
_geom_torsion_site_symmetry_2
_geom_torsion_site_symmetry_3
_geom_torsion_site_symmetry_4
_geom_torsion_publ_flag
Fe1 O3 C18 C24 -1.7(4) . . . . ?
Fe1 O3 C18 C19 177.97(18) . . . . ?
Fe1 O1 C1 C7 -1.7(4) . . . . ?
Fe1 O1 C1 C2 178.26(18) . . . . ?
Fe1 N4 C34 C26 1.1(3) . . . . ?
Fe1 N4 C34 C30 -178.76(19) . . . . ?
Fe1 N4 C33 C32 177.1(2) . . . . ?
Fe1 N3 C25 C24 3.9(4) . . . . ?
Fe1 N3 C26 C34 2.0(3) . . . . ?
Fe1 N3 C26 C27 -178.4(2) . . . . ?
Fe1 N2 C17 C9 -1.4(3) . . . . ?
Fe1 N2 C17 C13 177.55(19) . . . . ?
Fe1 N2 C16 C15 -178.6(2) . . . . ?
Fe1 N1 C9 C17 3.6(3) . . . . ?
Fe1 N1 C9 C10 -175.3(2) . . . . ?
Fe1 N1 C8 C7 5.0(4) . . . . ?
O3 Fe1 O1 C1 -83.7(2) . . . . ?
O3 C18 C24 C25 -0.3(4) . . . . ?
O3 C18 C24 C23 -179.3(2) . . . . ?
O3 C18 C19 C20 179.9(2) . . . . ?
O1 Fe1 O3 C18 -85.1(2) . . . . ?
O1 C1 C7 C8 -2.1(4) . . . . ?
O1 C1 C7 C6 -179.3(2) . . . . ?
O1 C1 C2 C3 179.4(3) . . . . ?
O4 C21 C23 C24 -179.4(2) . . . . ?
O4 C21 C20 C19 -180.0(2) . . . . ?
N4 Fe1 O1 C1 98.7(2) . . . . ?
N4 C34 C26 N3 -2.0(3) . . . . ?
N4 C34 C26 C27 178.3(2) . . . . ?
N4 C34 C30 C31 1.6(4) . . . . ?
N4 C34 C30 C29 -178.6(2) . . . . ?
N4 C33 C32 C31 0.7(4) . . . . ?
N3 Fe1 O3 C18 3.3(2) . . . . ?
N3 Fe1 O1 C1 -178.4(2) . . . . ?
N3 C25 C24 C18 -1.0(4) . . . . ?
N3 C25 C24 C23 178.1(2) . . . . ?
N3 C26 C27 C28 -178.8(3) . . . . ?
N2 Fe1 O3 C18 97.2(2) . . . . ?
N2 C17 C9 N1 -1.4(3) . . . . ?
N2 C17 C9 C10 177.6(2) . . . . ?
N2 C17 C13 C12 -177.2(2) . . . . ?
N2 C17 C13 C14 1.5(4) . . . . ?
N2 C16 C15 C14 0.4(4) . . . . ?
N1 Fe1 O3 C18 -179.9(2) . . . . ?
N1 Fe1 O1 C1 4.9(2) . . . . ?
N1 C9 C10 C11 179.2(3) . . . . ?
C34 N4 C33 C32 0.1(4) . . . . ?
C34 C26 C27 C28 0.8(4) . . . . ?
C34 C30 C31 C32 -0.6(4) . . . . ?
C34 C30 C29 C28 -0.1(4) . . . . ?
C25 N3 C26 C34 -177.0(2) . . . . ?
C25 N3 C26 C27 2.7(4) . . . . ?
C25 C24 C23 C21 -179.9(2) . . . . ?
C17 N2 C16 C15 1.9(4) . . . . ?
C17 C9 C10 C11 0.4(4) . . . . ?
C17 C13 C12 C11 -1.2(4) . . . . ?
C17 C13 C14 C15 0.9(4) . . . . ?
C1 C7 C8 N1 0.2(4) . . . . ?
C1 C7 C6 C4 0.2(4) . . . . ?
C9 N1 C8 C7 -174.9(2) . . . . ?
C9 C17 C13 C12 1.7(4) . . . . ?
C9 C17 C13 C14 -179.5(2) . . . . ?
C9 C10 C11 C12 0.2(5) . . . . ?
C7 C1 C2 C3 -0.7(4) . . . . ?
C7 C6 C4 O2 179.3(3) . . . . ?
C7 C6 C4 C3 -1.2(4) . . . . ?
C18 C24 C23 C21 -0.8(4) . . . . ?
C18 C19 C20 C21 -0.4(4) . . . . ?
C24 C18 C19 C20 -0.5(4) . . . . ?
C8 N1 C9 C17 -176.5(2) . . . . ?
C8 N1 C9 C10 4.6(4) . . . . ?
C8 C7 C6 C4 -177.2(3) . . . . ?
C26 N3 C25 C24 -177.3(2) . . . . ?
C26 C34 C30 C31 -178.3(2) . . . . ?
C26 C34 C30 C29 1.5(4) . . . . ?
C26 C27 C28 C29 0.5(5) . . . . ?
C13 C17 C9 N1 179.6(2) . . . . ?
C13 C17 C9 C10 -1.4(4) . . . . ?
C13 C12 C11 C10 0.2(5) . . . . ?
C6 C7 C8 N1 177.5(2) . . . . ?
C30 C34 C26 N3 177.8(2) . . . . ?
C30 C34 C26 C27 -1.8(4) . . . . ?
C30 C29 C28 C27 -0.9(5) . . . . ?
C23 C21 C20 C19 0.7(4) . . . . ?
C4 C3 C2 C1 -0.3(5) . . . . ?
C2 C1 C7 C8 178.0(2) . . . . ?
C2 C1 C7 C6 0.8(4) . . . . ?
C2 C3 C4 O2 -179.2(3) . . . . ?
C2 C3 C4 C6 1.3(4) . . . . ?
C19 C18 C24 C25 -179.9(2) . . . . ?
C19 C18 C24 C23 1.0(4) . . . . ?
C12 C13 C14 C15 179.5(3) . . . . ?
C33 N4 C34 C26 178.6(2) . . . . ?
C33 N4 C34 C30 -1.3(4) . . . . ?
C33 C32 C31 C30 -0.5(5) . . . . ?
C20 C21 C23 C24 -0.1(4) . . . . ?
C16 N2 C17 C9 178.1(2) . . . . ?
C16 N2 C17 C13 -2.9(4) . . . . ?
C16 C15 C14 C13 -1.8(4) . . . . ?
C31 C30 C29 C28 179.6(3) . . . . ?
C14 C13 C12 C11 -179.8(3) . . . . ?
C29 C30 C31 C32 179.6(3) . . . . ?
C22 O4 C21 C23 -12.4(4) . . . . ?
C22 O4 C21 C20 168.2(3) . . . . ?
C5 O2 C4 C3 167.8(3) . . . . ?
C5 O2 C4 C6 -12.7(4) . . . . ?
